data_4514705
loop_
_publ_author_name
'Schild, Dirk J.'
'Peters, Jonas C.'

_publ_section_title
;
 Light Enhanced Fe-Mediated Nitrogen Fixation: Mechanistic Insights
 Regarding H<sub>2</sub> Elimination, HER, and NH<sub>3</sub> Generation.
;
_journal_issue 5
_journal_name_full 'ACS catalysis'
_journal_page_first 4286
_journal_page_last 4295
_journal_paper_doi 10.1021/acscatal.9b00523
_journal_volume 9
_journal_year 2019
_chemical_absolute_configuration unk
_chemical_formula_moiety 'C33 H50 Fe K N2 P3 Si'
_chemical_formula_sum 'C33 H50 Fe K N2 P3 Si'
_chemical_formula_weight 690.70
_chemical_properties_physical Air-sensitive,Moisture-sensitive,Oxygen-sensitive
_space_group_crystal_system orthorhombic
_space_group_IT_number 19
_space_group_name_Hall 'P 2ac 2ab'
_space_group_name_H-M_alt 'P 21 21 21'
_symmetry_space_group_name_Hall 'P 2ac 2ab'
_symmetry_space_group_name_H-M 'P 21 21 21'
_atom_sites_solution_hydrogens geom
_atom_sites_solution_primary dual
_audit_creation_date 2018-12-19
_audit_creation_method
;
Olex2 1.2
(compiled 2018.05.29 svn.r3508 for OlexSys, GUI svn.r5506)
;
_cell_angle_alpha 90
_cell_angle_beta 90
_cell_angle_gamma 90
_cell_formula_units_Z 4
_cell_length_a 10.5863(9)
_cell_length_b 16.3326(12)
_cell_length_c 20.8095(17)
_cell_measurement_reflns_used 9403
_cell_measurement_temperature 125(2)
_cell_measurement_theta_max 77.36
_cell_measurement_theta_min 3.44
_cell_volume 3598.0(5)
_computing_cell_refinement 'SAINT v8.37A (Bruker, 2015)'
_computing_data_reduction 'SAINT v8.37A (Bruker, 2015)'
_computing_molecular_graphics 'Olex2 (Dolomanov et al., 2009)'
_computing_publication_material 'Olex2 (Dolomanov et al., 2009)'
_computing_structure_refinement 'ShelXL (Sheldrick, 2015)'
_computing_structure_solution 'ShelXT (Sheldrick, 2015)'
_diffrn_ambient_temperature 124.99
_diffrn_detector 'CMOS Area Detector'
_diffrn_detector_area_resol_mean 10.24
_diffrn_detector_type 'Bruker PHOTON 100 CMOS'
_diffrn_measured_fraction_theta_full 1.000
_diffrn_measured_fraction_theta_max 0.980
_diffrn_measurement_device '\k-geometry diffractometer'
_diffrn_measurement_device_type 'Bruker APEX-II CCD'
_diffrn_measurement_method '\f and \w scans'
_diffrn_radiation_monochromator 'multilayer mirrors'
_diffrn_radiation_type CuK\a
_diffrn_radiation_wavelength 1.54178
_diffrn_reflns_av_R_equivalents 0.0728
_diffrn_reflns_av_unetI/netI 0.0653
_diffrn_reflns_Laue_measured_fraction_full 1.000
_diffrn_reflns_Laue_measured_fraction_max 0.980
_diffrn_reflns_limit_h_max 13
_diffrn_reflns_limit_h_min -12
_diffrn_reflns_limit_k_max 20
_diffrn_reflns_limit_k_min -19
_diffrn_reflns_limit_l_max 24
_diffrn_reflns_limit_l_min -26
_diffrn_reflns_number 38615
_diffrn_reflns_point_group_measured_fraction_full 1.000
_diffrn_reflns_point_group_measured_fraction_max 0.980
_diffrn_reflns_theta_full 67.679
_diffrn_reflns_theta_max 79.104
_diffrn_reflns_theta_min 3.440
_diffrn_source 'I\mS HB micro-focus sealed tube'
_diffrn_source_current 1
_diffrn_source_power 0.05
_diffrn_source_type 'Incoatech I\mS HB'
_diffrn_source_voltage 50
_diffrn_standards_number 0
_exptl_absorpt_coefficient_mu 6.154
_exptl_absorpt_correction_T_max 0.9741
_exptl_absorpt_correction_T_min 0.7068
_exptl_absorpt_correction_type multi-scan
_exptl_absorpt_process_details
'SADABS-2016/2 (Bruker,2016/2) was used for absorption correction. wR2(int) was 0.1244 before and 0.0956 after correction. The Ratio of minimum to maximum transmission is 0.7256. The \l/2 correction factor is Not present.'
_exptl_crystal_colour 'blackish orange'
_exptl_crystal_colour_modifier blackish
_exptl_crystal_colour_primary orange
_exptl_crystal_density_diffrn 1.275
_exptl_crystal_description block
_exptl_crystal_F_000 1464
_exptl_crystal_size_max 0.164
_exptl_crystal_size_mid 0.077
_exptl_crystal_size_min 0.059
_refine_diff_density_max 1.307
_refine_diff_density_min -0.815
_refine_diff_density_rms 0.086
_refine_ls_abs_structure_details
;
 Refined as an inversion twin.
;
_refine_ls_abs_structure_Flack 0.125(11)
_refine_ls_extinction_method none
_refine_ls_goodness_of_fit_ref 1.062
_refine_ls_hydrogen_treatment constr
_refine_ls_matrix_type full
_refine_ls_number_parameters 382
_refine_ls_number_reflns 7481
_refine_ls_number_restraints 0
_refine_ls_restrained_S_all 1.062
_refine_ls_R_factor_all 0.0873
_refine_ls_R_factor_gt 0.0670
_refine_ls_shift/su_max 0.000
_refine_ls_shift/su_mean 0.000
_refine_ls_structure_factor_coef Fsqd
_refine_ls_weighting_details 'w=1/[\s^2^(Fo^2^)+(0.0588P)^2^+7.1259P] where P=(Fo^2^+2Fc^2^)/3'
_refine_ls_weighting_scheme calc
_refine_ls_wR_factor_gt 0.1490
_refine_ls_wR_factor_ref 0.1606
_reflns_Friedel_coverage 0.793
_reflns_Friedel_fraction_full 1.000
_reflns_Friedel_fraction_max 0.981
_reflns_number_gt 6100
_reflns_number_total 7481
_reflns_threshold_expression 'I > 2\s(I)'
_cod_data_source_file cs9b00523_si_002.cif
_cod_data_source_block p17555
_cod_database_code 4514705
_shelx_shelxl_version_number 2018/1
_shelx_space_group_comment
;
The symmetry employed for this shelxl refinement is uniquely defined
by the following loop, which should always be used as a source of
symmetry information in preference to the above space-group names.
They are only intended as comments.
;
_olex2_refinement_description
;
1. Twinned data refinement
 Scales: 0.875(11)
 0.125(11)
2. Fixed Uiso
 At 1.2 times of:
  All C(H) groups
 At 1.5 times of:
  All C(H,H,H) groups
3.a Ternary CH refined with riding coordinates:
 C32(H32), C5(H5), C29(H29), C8(H8)
3.b Aromatic/amide H refined with riding coordinates:
 C23(H23), C14(H14), C24(H24), C21(H21), C17(H17), C13(H13), C26(H26),
 C11(H11), C25(H25), C20(H20), C18(H18), C19(H19), C12(H12)
3.c Idealised Me refined as rotating group:
 C31(H31A,H31B,H31C), C28(H28A,H28B,H28C), C33(H33A,H33B,H33C), C6(H6A,H6B,
 H6C), C30(H30A,H30B,H30C), C1(H1A,H1B,H1C), C9(H9A,H9B,H9C), C3(H3A,H3B,H3C),
 C7(H7A,H7B,H7C), C4(H4A,H4B,H4C), C2(H2A,H2B,H2C)
;
_olex2_submission_special_instructions 'No special instructions were received'

loop_
_space_group_symop_operation_xyz
'x, y, z'
'-x+1/2, -y, z+1/2'
'-x, y+1/2, -z+1/2'
'x+1/2, -y+1/2, -z'

loop_
_atom_site_label
_atom_site_type_symbol
_atom_site_fract_x
_atom_site_fract_y
_atom_site_fract_z
_atom_site_U_iso_or_equiv
_atom_site_adp_type
_atom_site_occupancy
_atom_site_site_symmetry_order
_atom_site_calc_flag
_atom_site_refinement_flags_posn
Fe1 Fe 0.62318(12) 0.48388(6) 0.33933(5) 0.0329(3) Uani 1 1 d .
K1 K 0.5137(2) 0.65110(10) 0.25220(9) 0.0475(5) Uani 1 1 d .
P1 P 0.52685(17) 0.42390(10) 0.26373(8) 0.0262(4) Uani 1 1 d .
P3 P 0.79495(19) 0.42239(12) 0.30508(10) 0.0356(4) Uani 1 1 d .
P2 P 0.4954(3) 0.42161(13) 0.40450(9) 0.0454(6) Uani 1 1 d .
Si1 Si 0.7371(3) 0.69986(18) 0.43090(13) 0.0544(7) Uani 1 1 d .
N1 N 0.6411(7) 0.5826(4) 0.3569(3) 0.0476(17) Uani 1 1 d .
C22 C 0.6274(7) 0.3523(4) 0.2190(3) 0.0259(14) Uani 1 1 d .
C23 C 0.5905(7) 0.3025(4) 0.1675(3) 0.0302(15) Uani 1 1 d .
H23 H 0.506678 0.306045 0.151385 0.036 Uiso 1 1 calc R
C14 C 0.3166(7) 0.3110(4) 0.2541(4) 0.0391(18) Uani 1 1 d .
H14 H 0.322009 0.315502 0.208623 0.047 Uiso 1 1 calc R
C16 C 0.4434(7) 0.4768(4) 0.1975(3) 0.0308(15) Uani 1 1 d .
C24 C 0.6752(8) 0.2480(5) 0.1396(4) 0.0389(18) Uani 1 1 d .
H24 H 0.648606 0.213387 0.105524 0.047 Uiso 1 1 calc R
N2 N 0.6494(9) 0.6588(4) 0.3683(4) 0.059(2) Uani 1 1 d .
C21 C 0.5061(9) 0.4990(5) 0.1415(4) 0.0440(19) Uani 1 1 d .
H21 H 0.589027 0.479021 0.133864 0.053 Uiso 1 1 calc R
C15 C 0.3986(8) 0.3557(4) 0.2927(4) 0.0351(17) Uani 1 1 d .
C17 C 0.3222(8) 0.5067(5) 0.2062(4) 0.0411(19) Uani 1 1 d .
H17 H 0.276975 0.492353 0.243980 0.049 Uiso 1 1 calc R
C10 C 0.3902(9) 0.3518(5) 0.3594(4) 0.043(2) Uani 1 1 d .
C27 C 0.7528(7) 0.3492(4) 0.2405(4) 0.0364(17) Uani 1 1 d .
C13 C 0.2261(9) 0.2595(5) 0.2817(5) 0.051(2) Uani 1 1 d .
H13 H 0.169824 0.228956 0.255445 0.061 Uiso 1 1 calc R
C32 C 0.9148(8) 0.3613(5) 0.3510(4) 0.0412(19) Uani 1 1 d .
H32 H 0.988922 0.351476 0.322218 0.049 Uiso 1 1 calc R
C5 C 0.3662(11) 0.4861(6) 0.4428(4) 0.064(3) Uani 1 1 d .
H5 H 0.309051 0.448276 0.466855 0.077 Uiso 1 1 calc R
C26 C 0.8386(9) 0.2942(6) 0.2110(5) 0.058(3) Uani 1 1 d .
H26 H 0.923829 0.291705 0.225094 0.070 Uiso 1 1 calc R
C11 C 0.2965(11) 0.3001(5) 0.3862(5) 0.060(3) Uani 1 1 d .
H11 H 0.286671 0.297371 0.431525 0.072 Uiso 1 1 calc R
C25 C 0.7976(9) 0.2443(5) 0.1615(5) 0.057(3) Uani 1 1 d .
H25 H 0.854978 0.206827 0.142397 0.068 Uiso 1 1 calc R
C31 C 0.9598(11) 0.4072(6) 0.4086(4) 0.063(3) Uani 1 1 d .
H31A H 0.998498 0.458818 0.394937 0.094 Uiso 1 1 calc GR
H31B H 1.022324 0.374131 0.431670 0.094 Uiso 1 1 calc GR
H31C H 0.888076 0.418671 0.436958 0.094 Uiso 1 1 calc GR
C28 C 0.8534(11) 0.5219(7) 0.1968(5) 0.068(3) Uani 1 1 d .
H28A H 0.840068 0.475930 0.167314 0.102 Uiso 1 1 calc GR
H28B H 0.911420 0.561395 0.177172 0.102 Uiso 1 1 calc GR
H28C H 0.772447 0.548624 0.205727 0.102 Uiso 1 1 calc GR
C29 C 0.9094(8) 0.4907(5) 0.2587(4) 0.047(2) Uani 1 1 d .
H29 H 0.985701 0.457354 0.247830 0.056 Uiso 1 1 calc R
C20 C 0.4496(10) 0.5500(6) 0.0963(5) 0.058(3) Uani 1 1 d .
H20 H 0.494044 0.565023 0.058433 0.070 Uiso 1 1 calc R
C18 C 0.2651(10) 0.5572(5) 0.1611(5) 0.059(2) Uani 1 1 d .
H18 H 0.181747 0.576831 0.168074 0.070 Uiso 1 1 calc R
C33 C 0.8624(12) 0.2766(6) 0.3728(7) 0.085(4) Uani 1 1 d .
H33A H 0.780098 0.284160 0.393454 0.128 Uiso 1 1 calc GR
H33B H 0.921342 0.251573 0.403303 0.128 Uiso 1 1 calc GR
H33C H 0.852940 0.240926 0.335233 0.128 Uiso 1 1 calc GR
C6 C 0.2870(10) 0.5284(6) 0.3904(5) 0.064(3) Uani 1 1 d .
H6A H 0.338957 0.569076 0.368052 0.096 Uiso 1 1 calc GR
H6B H 0.214197 0.555552 0.410162 0.096 Uiso 1 1 calc GR
H6C H 0.257268 0.487358 0.359473 0.096 Uiso 1 1 calc GR
C19 C 0.3291(11) 0.5787(6) 0.1066(5) 0.063(3) Uani 1 1 d .
H19 H 0.290295 0.613447 0.075782 0.076 Uiso 1 1 calc R
C12 C 0.2199(11) 0.2540(5) 0.3474(6) 0.068(3) Uani 1 1 d .
H12 H 0.161233 0.217262 0.366490 0.082 Uiso 1 1 calc R
C8 C 0.5378(13) 0.3578(7) 0.4783(5) 0.070(3) Uani 1 1 d .
H8 H 0.462166 0.356735 0.507038 0.084 Uiso 1 1 calc R
C30 C 0.9530(11) 0.5655(6) 0.2974(6) 0.074(3) Uani 1 1 d .
H30A H 0.879719 0.599531 0.308107 0.110 Uiso 1 1 calc GR
H30B H 1.012859 0.597496 0.271719 0.110 Uiso 1 1 calc GR
H30C H 0.994188 0.547210 0.337036 0.110 Uiso 1 1 calc GR
C1 C 0.6390(13) 0.7752(8) 0.4717(6) 0.088(4) Uani 1 1 d .
H1A H 0.609079 0.815784 0.440511 0.132 Uiso 1 1 calc GR
H1B H 0.688738 0.802646 0.505052 0.132 Uiso 1 1 calc GR
H1C H 0.566434 0.747740 0.491417 0.132 Uiso 1 1 calc GR
C9 C 0.5662(18) 0.2697(8) 0.4586(6) 0.130(8) Uani 1 1 d .
H9A H 0.486741 0.239479 0.453946 0.195 Uiso 1 1 calc GR
H9B H 0.618423 0.243588 0.491578 0.195 Uiso 1 1 calc GR
H9C H 0.611508 0.269581 0.417513 0.195 Uiso 1 1 calc GR
C3 C 0.8651(15) 0.7641(10) 0.3966(7) 0.113(5) Uani 1 1 d .
H3A H 0.923547 0.729383 0.372267 0.170 Uiso 1 1 calc GR
H3B H 0.910805 0.791405 0.431449 0.170 Uiso 1 1 calc GR
H3C H 0.828368 0.805305 0.367917 0.170 Uiso 1 1 calc GR
C7 C 0.6407(17) 0.3973(10) 0.5137(6) 0.114(6) Uani 1 1 d .
H7A H 0.712284 0.406577 0.484773 0.171 Uiso 1 1 calc GR
H7B H 0.667317 0.361815 0.549246 0.171 Uiso 1 1 calc GR
H7C H 0.611388 0.449798 0.530913 0.171 Uiso 1 1 calc GR
C4 C 0.4181(17) 0.5474(10) 0.4903(7) 0.127(6) Uani 1 1 d .
H4A H 0.459905 0.518379 0.525547 0.191 Uiso 1 1 calc GR
H4B H 0.348799 0.580679 0.507421 0.191 Uiso 1 1 calc GR
H4C H 0.479277 0.583065 0.468630 0.191 Uiso 1 1 calc GR
C2 C 0.7975(19) 0.6224(8) 0.4849(9) 0.146(8) Uani 1 1 d .
H2A H 0.730276 0.605054 0.514254 0.220 Uiso 1 1 calc GR
H2B H 0.868050 0.644950 0.509645 0.220 Uiso 1 1 calc GR
H2C H 0.826768 0.575189 0.459893 0.220 Uiso 1 1 calc GR

loop_
_atom_site_aniso_label
_atom_site_aniso_U_11
_atom_site_aniso_U_22
_atom_site_aniso_U_33
_atom_site_aniso_U_23
_atom_site_aniso_U_13
_atom_site_aniso_U_12
Fe1 0.0516(7) 0.0227(5) 0.0244(5) -0.0028(5) -0.0036(6) 0.0067(5)
K1 0.0660(12) 0.0251(7) 0.0513(10) -0.0054(7) -0.0063(10) -0.0030(8)
P1 0.0324(9) 0.0201(7) 0.0262(8) 0.0007(7) 0.0028(7) 0.0025(7)
P3 0.0429(11) 0.0270(9) 0.0370(10) -0.0036(8) -0.0109(9) 0.0075(9)
P2 0.0755(16) 0.0327(10) 0.0281(10) 0.0017(8) 0.0110(10) 0.0120(11)
Si1 0.0485(15) 0.0711(17) 0.0436(13) -0.0207(13) -0.0093(12) 0.0040(13)
N1 0.064(5) 0.037(4) 0.042(4) -0.008(3) 0.002(3) 0.006(4)
C22 0.033(4) 0.022(3) 0.022(3) 0.003(2) 0.003(3) 0.004(3)
C23 0.036(4) 0.026(3) 0.029(4) 0.002(3) 0.001(3) -0.001(3)
C14 0.034(4) 0.028(3) 0.056(5) 0.000(4) 0.014(4) 0.005(3)
C16 0.040(4) 0.018(3) 0.035(4) -0.002(3) -0.002(3) 0.002(3)
C24 0.048(5) 0.034(4) 0.035(4) -0.008(3) 0.005(3) 0.002(3)
N2 0.091(6) 0.037(4) 0.051(4) -0.011(3) -0.026(4) 0.013(4)
C21 0.055(5) 0.040(4) 0.037(4) 0.012(3) 0.002(4) 0.001(4)
C15 0.046(5) 0.017(3) 0.042(4) 0.000(3) 0.008(4) 0.000(3)
C17 0.042(4) 0.032(4) 0.049(5) 0.001(4) -0.004(4) 0.004(3)
C10 0.056(5) 0.028(4) 0.045(5) 0.002(3) 0.020(4) 0.009(4)
C27 0.040(4) 0.027(3) 0.042(4) -0.004(3) -0.006(4) 0.014(3)
C13 0.048(5) 0.028(4) 0.078(7) -0.006(4) 0.021(5) -0.004(4)
C32 0.045(5) 0.035(4) 0.044(5) 0.006(3) -0.013(4) 0.003(3)
C5 0.094(8) 0.046(5) 0.051(5) -0.009(4) 0.020(6) 0.009(6)
C26 0.048(5) 0.053(5) 0.074(7) -0.030(5) -0.014(5) 0.022(4)
C11 0.087(8) 0.036(5) 0.058(6) 0.002(4) 0.038(6) -0.006(5)
C25 0.044(5) 0.052(5) 0.075(7) -0.030(5) 0.003(5) 0.020(4)
C31 0.082(7) 0.060(6) 0.047(5) 0.004(5) -0.021(5) 0.013(5)
C28 0.088(8) 0.063(6) 0.054(6) 0.019(5) -0.011(6) -0.023(6)
C29 0.055(5) 0.032(4) 0.053(5) -0.002(4) -0.011(4) 0.000(4)
C20 0.072(7) 0.054(5) 0.048(5) 0.015(4) -0.006(5) 0.005(5)
C18 0.058(6) 0.043(5) 0.075(7) 0.008(5) -0.015(6) 0.015(4)
C33 0.077(8) 0.041(5) 0.138(11) 0.031(6) -0.039(8) -0.007(5)
C6 0.074(7) 0.040(5) 0.079(7) -0.011(5) 0.015(6) 0.013(5)
C19 0.085(7) 0.045(5) 0.059(6) 0.015(5) -0.030(5) 0.010(5)
C12 0.076(7) 0.036(5) 0.092(8) 0.005(5) 0.053(7) -0.009(5)
C8 0.104(9) 0.061(6) 0.044(5) 0.017(5) 0.026(6) 0.018(6)
C30 0.086(8) 0.049(6) 0.086(8) 0.008(6) -0.011(7) -0.013(6)
C1 0.085(9) 0.113(10) 0.065(7) -0.038(7) -0.019(7) 0.005(8)
C9 0.24(2) 0.084(9) 0.066(8) 0.047(7) 0.061(10) 0.088(11)
C3 0.092(11) 0.159(15) 0.089(10) -0.036(10) 0.003(9) -0.036(11)
C7 0.162(15) 0.126(12) 0.054(7) 0.038(8) -0.027(9) 0.009(12)
C4 0.176(16) 0.126(13) 0.080(9) -0.048(9) 0.010(10) 0.050(12)
C2 0.21(2) 0.061(8) 0.167(16) -0.049(9) -0.108(16) 0.020(10)

loop_
_atom_type_symbol
_atom_type_description
_atom_type_scat_dispersion_real
_atom_type_scat_dispersion_imag
_atom_type_scat_source
C C 0.0181 0.0091 'International Tables Vol C Tables 4.2.6.8 and 6.1.1.4'
H H 0.0000 0.0000 'International Tables Vol C Tables 4.2.6.8 and 6.1.1.4'
Fe Fe -1.1336 3.1974 'International Tables Vol C Tables 4.2.6.8 and 6.1.1.4'
K K 0.3868 1.0657 'International Tables Vol C Tables 4.2.6.8 and 6.1.1.4'
N N 0.0311 0.0180 'International Tables Vol C Tables 4.2.6.8 and 6.1.1.4'
P P 0.2955 0.4335 'International Tables Vol C Tables 4.2.6.8 and 6.1.1.4'
Si Si 0.2541 0.3302 'International Tables Vol C Tables 4.2.6.8 and 6.1.1.4'

loop_
_geom_angle_atom_site_label_1
_geom_angle_atom_site_label_2
_geom_angle_atom_site_label_3
_geom_angle
_geom_angle_site_symmetry_1
_geom_angle_site_symmetry_3
P1 Fe1 K1 79.35(6) . .
P1 Fe1 P3 86.91(8) . .
P1 Fe1 P2 86.97(9) . .
P3 Fe1 K1 117.76(8) . .
P2 Fe1 K1 119.12(8) . .
P2 Fe1 P3 120.33(9) . .
N1 Fe1 K1 52.5(2) . .
N1 Fe1 P1 131.8(3) . .
N1 Fe1 P3 114.8(3) . .
N1 Fe1 P2 112.8(3) . .
Fe1 K1 P1 33.96(4) . .
N1 K1 Fe1 28.19(14) . .
N1 K1 P1 62.15(14) . .
N1 K1 C23 93.93(19) . 3_655
N1 K1 C14 95.1(2) . 3_655
N1 K1 C16 91.93(19) . .
N1 K1 C24 87.4(2) . 3_655
N1 K1 N2 26.17(19) . .
N1 K1 C21 104.37(19) . .
N1 K1 C17 103.9(2) . .
N1 K1 C13 88.8(2) . 3_655
C23 K1 Fe1 116.87(14) 3_655 .
C23 K1 P1 138.94(14) 3_655 .
C23 K1 C24 24.08(18) 3_655 3_655
C23 K1 C21 156.7(2) 3_655 .
C23 K1 C17 120.1(2) 3_655 .
C23 K1 C13 89.1(2) 3_655 3_655
C14 K1 Fe1 118.64(17) 3_655 .
C14 K1 P1 143.36(16) 3_655 .
C14 K1 C23 65.05(19) 3_655 3_655
C14 K1 C24 88.7(2) 3_655 3_655
C14 K1 C21 126.1(2) 3_655 .
C14 K1 C17 159.6(2) 3_655 .
C14 K1 C13 24.57(19) 3_655 3_655
C16 K1 Fe1 63.75(13) . .
C16 K1 P1 29.79(13) . .
C16 K1 C23 144.0(2) . 3_655
C16 K1 C14 149.5(2) . 3_655
C16 K1 C24 121.3(2) . 3_655
C16 K1 C21 24.20(18) . .
C16 K1 C17 24.90(19) . .
C16 K1 C13 126.5(2) . 3_655
C24 K1 Fe1 102.49(14) 3_655 .
C24 K1 P1 116.31(14) 3_655 .
N2 K1 Fe1 54.36(15) . .
N2 K1 P1 88.30(15) . .
N2 K1 C23 72.0(2) . 3_655
N2 K1 C14 73.1(2) . 3_655
N2 K1 C16 118.1(2) . .
N2 K1 C24 73.2(2) . 3_655
N2 K1 C21 129.0(2) . .
N2 K1 C17 127.1(2) . .
N2 K1 C13 74.8(3) . 3_655
C21 K1 Fe1 77.69(13) . .
C21 K1 P1 46.67(13) . .
C21 K1 C24 141.0(2) . 3_655
C17 K1 Fe1 77.99(15) . .
C17 K1 P1 47.12(14) . .
C17 K1 C24 99.5(2) . 3_655
C17 K1 C21 41.8(2) . .
C17 K1 C13 146.5(2) . 3_655
C13 K1 Fe1 104.54(17) 3_655 .
C13 K1 P1 120.67(16) 3_655 .
C13 K1 C24 112.1(2) 3_655 3_655
C13 K1 C21 105.3(2) 3_655 .
Fe1 P1 K1 66.68(6) . .
C22 P1 Fe1 113.1(2) . .
C22 P1 K1 128.6(2) . .
C22 P1 C16 101.3(3) . .
C22 P1 C15 101.9(3) . .
C16 P1 Fe1 124.6(2) . .
C16 P1 K1 57.9(2) . .
C16 P1 C15 100.0(3) . .
C15 P1 Fe1 112.9(3) . .
C15 P1 K1 126.3(2) . .
C27 P3 Fe1 109.3(3) . .
C27 P3 C32 100.9(3) . .
C27 P3 C29 99.4(4) . .
C32 P3 Fe1 129.6(3) . .
C32 P3 C29 98.0(4) . .
C29 P3 Fe1 115.0(3) . .
C10 P2 Fe1 110.3(3) . .
C10 P2 C5 97.0(4) . .
C10 P2 C8 102.3(5) . .
C5 P2 Fe1 116.8(3) . .
C5 P2 C8 97.8(4) . .
C8 P2 Fe1 127.7(4) . .
N2 Si1 C1 107.8(5) . .
N2 Si1 C3 108.7(5) . .
N2 Si1 C2 112.7(5) . .
C1 Si1 C3 102.3(7) . .
C2 Si1 C1 112.7(7) . .
C2 Si1 C3 112.1(9) . .
Fe1 N1 K1 99.3(3) . .
N2 N1 Fe1 176.7(7) . .
N2 N1 K1 77.7(5) . .
C23 C22 P1 126.6(6) . .
C23 C22 C27 119.2(6) . .
C27 C22 P1 114.2(5) . .
K1 C23 H23 84.7 3_645 .
C22 C23 K1 98.4(4) . 3_645
C22 C23 H23 119.6 . .
C24 C23 K1 86.8(4) . 3_645
C24 C23 C22 120.7(7) . .
C24 C23 H23 119.6 . .
K1 C14 H14 89.3 3_645 .
C15 C14 K1 95.8(5) . 3_645
C15 C14 H14 119.8 . .
C15 C14 C13 120.3(8) . .
C13 C14 K1 84.8(5) . 3_645
C13 C14 H14 119.8 . .
P1 C16 K1 92.3(3) . .
C21 C16 K1 87.4(4) . .
C21 C16 P1 121.3(6) . .
C17 C16 K1 81.5(4) . .
C17 C16 P1 120.7(6) . .
C17 C16 C21 117.3(7) . .
K1 C24 H24 92.5 3_645 .
C23 C24 K1 69.1(4) . 3_645
C23 C24 H24 120.1 . .
C25 C24 K1 108.3(6) . 3_645
C25 C24 C23 119.9(7) . .
C25 C24 H24 120.1 . .
Si1 N2 K1 159.3(4) . .
N1 N2 K1 76.2(5) . .
N1 N2 Si1 123.8(6) . .
K1 C21 H21 110.1 . .
C16 C21 K1 68.4(4) . .
C16 C21 H21 119.4 . .
C16 C21 C20 121.2(8) . .
C20 C21 K1 91.8(6) . .
C20 C21 H21 119.4 . .
C14 C15 P1 125.7(6) . .
C10 C15 P1 113.5(6) . .
C10 C15 C14 120.8(7) . .
K1 C17 H17 104.5 . .
C16 C17 K1 73.6(4) . .
C16 C17 H17 119.2 . .
C16 C17 C18 121.7(9) . .
C18 C17 K1 92.3(5) . .
C18 C17 H17 119.2 . .
C15 C10 P2 116.0(6) . .
C15 C10 C11 117.7(9) . .
C11 C10 P2 126.1(7) . .
C22 C27 P3 115.9(5) . .
C22 C27 C26 119.4(7) . .
C26 C27 P3 124.7(6) . .
K1 C13 H13 96.7 3_645 .
C14 C13 K1 70.6(4) . 3_645
C14 C13 H13 120.6 . .
C12 C13 K1 102.3(7) . 3_645
C12 C13 C14 118.8(9) . .
C12 C13 H13 120.6 . .
P3 C32 H32 108.1 . .
C31 C32 P3 111.0(6) . .
C31 C32 H32 108.1 . .
C31 C32 C33 109.0(8) . .
C33 C32 P3 112.3(6) . .
C33 C32 H32 108.1 . .
P2 C5 H5 107.6 . .
C6 C5 P2 110.1(6) . .
C6 C5 H5 107.6 . .
C4 C5 P2 112.3(9) . .
C4 C5 H5 107.6 . .
C4 C5 C6 111.4(9) . .
C27 C26 H26 120.2 . .
C25 C26 C27 119.7(8) . .
C25 C26 H26 120.2 . .
C10 C11 H11 119.7 . .
C12 C11 C10 120.6(9) . .
C12 C11 H11 119.7 . .
C24 C25 C26 121.1(8) . .
C24 C25 H25 119.4 . .
C26 C25 H25 119.4 . .
C32 C31 H31A 109.5 . .
C32 C31 H31B 109.5 . .
C32 C31 H31C 109.5 . .
H31A C31 H31B 109.5 . .
H31A C31 H31C 109.5 . .
H31B C31 H31C 109.5 . .
H28A C28 H28B 109.5 . .
H28A C28 H28C 109.5 . .
H28B C28 H28C 109.5 . .
C29 C28 H28A 109.5 . .
C29 C28 H28B 109.5 . .
C29 C28 H28C 109.5 . .
P3 C29 H29 108.0 . .
C28 C29 P3 112.4(6) . .
C28 C29 H29 108.0 . .
C28 C29 C30 107.3(7) . .
C30 C29 P3 113.0(7) . .
C30 C29 H29 108.0 . .
C21 C20 H20 120.1 . .
C19 C20 C21 119.8(9) . .
C19 C20 H20 120.1 . .
C17 C18 H18 120.1 . .
C19 C18 C17 119.8(9) . .
C19 C18 H18 120.1 . .
C32 C33 H33A 109.5 . .
C32 C33 H33B 109.5 . .
C32 C33 H33C 109.5 . .
H33A C33 H33B 109.5 . .
H33A C33 H33C 109.5 . .
H33B C33 H33C 109.5 . .
C5 C6 H6A 109.5 . .
C5 C6 H6B 109.5 . .
C5 C6 H6C 109.5 . .
H6A C6 H6B 109.5 . .
H6A C6 H6C 109.5 . .
H6B C6 H6C 109.5 . .
C20 C19 H19 119.9 . .
C18 C19 C20 120.1(9) . .
C18 C19 H19 119.9 . .
C13 C12 H12 119.2 . .
C11 C12 C13 121.5(8) . .
C11 C12 H12 119.2 . .
P2 C8 H8 107.6 . .
C9 C8 P2 110.2(8) . .
C9 C8 H8 107.6 . .
C7 C8 P2 109.9(8) . .
C7 C8 H8 107.6 . .
C7 C8 C9 113.8(13) . .
C29 C30 H30A 109.5 . .
C29 C30 H30B 109.5 . .
C29 C30 H30C 109.5 . .
H30A C30 H30B 109.5 . .
H30A C30 H30C 109.5 . .
H30B C30 H30C 109.5 . .
Si1 C1 H1A 109.5 . .
Si1 C1 H1B 109.5 . .
Si1 C1 H1C 109.5 . .
H1A C1 H1B 109.5 . .
H1A C1 H1C 109.5 . .
H1B C1 H1C 109.5 . .
C8 C9 H9A 109.5 . .
C8 C9 H9B 109.5 . .
C8 C9 H9C 109.5 . .
H9A C9 H9B 109.5 . .
H9A C9 H9C 109.5 . .
H9B C9 H9C 109.5 . .
Si1 C3 H3A 109.5 . .
Si1 C3 H3B 109.5 . .
Si1 C3 H3C 109.5 . .
H3A C3 H3B 109.5 . .
H3A C3 H3C 109.5 . .
H3B C3 H3C 109.5 . .
C8 C7 H7A 109.5 . .
C8 C7 H7B 109.5 . .
C8 C7 H7C 109.5 . .
H7A C7 H7B 109.5 . .
H7A C7 H7C 109.5 . .
H7B C7 H7C 109.5 . .
C5 C4 H4A 109.5 . .
C5 C4 H4B 109.5 . .
C5 C4 H4C 109.5 . .
H4A C4 H4B 109.5 . .
H4A C4 H4C 109.5 . .
H4B C4 H4C 109.5 . .
Si1 C2 H2A 109.5 . .
Si1 C2 H2B 109.5 . .
Si1 C2 H2C 109.5 . .
H2A C2 H2B 109.5 . .
H2A C2 H2C 109.5 . .
H2B C2 H2C 109.5 . .

loop_
_geom_bond_atom_site_label_1
_geom_bond_atom_site_label_2
_geom_bond_distance
_geom_bond_site_symmetry_2
Fe1 K1 3.477(2) .
Fe1 P1 2.115(2) .
Fe1 P3 2.196(2) .
Fe1 P2 2.169(3) .
Fe1 N1 1.664(7) .
K1 P1 3.721(2) .
K1 N1 2.796(7) .
K1 C23 3.182(7) 3_655
K1 C14 3.173(7) 3_655
K1 C16 3.155(7) .
K1 C24 3.402(8) 3_655
K1 N2 2.813(7) .
K1 C21 3.389(8) .
K1 C17 3.254(8) .
K1 C13 3.350(9) 3_655
P1 C22 1.835(7) .
P1 C16 1.850(7) .
P1 C15 1.857(8) .
P3 C27 1.853(8) .
P3 C32 1.876(8) .
P3 C29 1.909(9) .
P2 C10 1.851(10) .
P2 C5 1.901(10) .
P2 C8 1.910(10) .
Si1 N2 1.735(8) .
Si1 C1 1.820(12) .
Si1 C3 1.856(15) .
Si1 C2 1.808(15) .
N1 N2 1.270(9) .
C22 C23 1.401(9) .
C22 C27 1.402(10) .
C23 H23 0.9500 .
C23 C24 1.390(10) .
C14 H14 0.9500 .
C14 C15 1.391(11) .
C14 C13 1.398(11) .
C16 C21 1.391(10) .
C16 C17 1.385(10) .
C24 H24 0.9500 .
C24 C25 1.375(13) .
C21 H21 0.9500 .
C21 C20 1.391(11) .
C15 C10 1.390(11) .
C17 H17 0.9500 .
C17 C18 1.388(12) .
C10 C11 1.417(12) .
C27 C26 1.417(11) .
C13 H13 0.9500 .
C13 C12 1.373(15) .
C32 H32 1.0000 .
C32 C31 1.491(12) .
C32 C33 1.557(12) .
C5 H5 1.0000 .
C5 C6 1.539(14) .
C5 C4 1.510(17) .
C26 H26 0.9500 .
C26 C25 1.383(13) .
C11 H11 0.9500 .
C11 C12 1.369(16) .
C25 H25 0.9500 .
C31 H31A 0.9800 .
C31 H31B 0.9800 .
C31 H31C 0.9800 .
C28 H28A 0.9800 .
C28 H28B 0.9800 .
C28 H28C 0.9800 .
C28 C29 1.506(12) .
C29 H29 1.0000 .
C29 C30 1.534(13) .
C20 H20 0.9500 .
C20 C19 1.375(14) .
C18 H18 0.9500 .
C18 C19 1.366(15) .
C33 H33A 0.9800 .
C33 H33B 0.9800 .
C33 H33C 0.9800 .
C6 H6A 0.9800 .
C6 H6B 0.9800 .
C6 H6C 0.9800 .
C19 H19 0.9500 .
C12 H12 0.9500 .
C8 H8 1.0000 .
C8 C9 1.525(16) .
C8 C7 1.465(19) .
C30 H30A 0.9800 .
C30 H30B 0.9800 .
C30 H30C 0.9800 .
C1 H1A 0.9800 .
C1 H1B 0.9800 .
C1 H1C 0.9800 .
C9 H9A 0.9800 .
C9 H9B 0.9800 .
C9 H9C 0.9800 .
C3 H3A 0.9800 .
C3 H3B 0.9800 .
C3 H3C 0.9800 .
C7 H7A 0.9800 .
C7 H7B 0.9800 .
C7 H7C 0.9800 .
C4 H4A 0.9800 .
C4 H4B 0.9800 .
C4 H4C 0.9800 .
C2 H2A 0.9800 .
C2 H2B 0.9800 .
C2 H2C 0.9800 .

loop_
_geom_torsion_atom_site_label_1
_geom_torsion_atom_site_label_2
_geom_torsion_atom_site_label_3
_geom_torsion_atom_site_label_4
_geom_torsion
_geom_torsion_site_symmetry_1
_geom_torsion_site_symmetry_4
Fe1 P1 C22 C23 178.6(5) . .
Fe1 P1 C22 C27 -1.2(6) . .
Fe1 P1 C16 K1 -0.1(3) . .
Fe1 P1 C16 C21 88.3(6) . .
Fe1 P1 C16 C17 -81.6(6) . .
Fe1 P1 C15 C14 177.4(6) . .
Fe1 P1 C15 C10 -2.9(7) . .
Fe1 P3 C27 C22 7.8(6) . .
Fe1 P3 C27 C26 -174.7(7) . .
Fe1 P3 C32 C31 -50.8(8) . .
Fe1 P3 C32 C33 71.5(8) . .
Fe1 P2 C10 C15 -6.4(7) . .
Fe1 P2 C10 C11 178.7(7) . .
K1 P1 C22 C23 -103.5(6) . .
K1 P1 C22 C27 76.7(6) . .
K1 P1 C16 C21 88.3(6) . .
K1 P1 C16 C17 -81.5(6) . .
K1 P1 C15 C14 100.3(6) . .
K1 P1 C15 C10 -80.0(6) . .
K1 N1 N2 Si1 -173.9(8) . .
K1 C23 C24 C25 -99.7(8) 3_645 .
K1 C14 C15 P1 90.5(6) 3_645 .
K1 C14 C15 C10 -89.1(7) 3_645 .
K1 C14 C13 C12 93.7(8) 3_645 .
K1 C16 C21 C20 -78.4(8) . .
K1 C16 C17 C18 82.3(8) . .
K1 C24 C25 C26 -76.1(11) 3_645 .
K1 C21 C20 C19 -66.3(9) . .
K1 C17 C18 C19 71.8(9) . .
K1 C13 C12 C11 77.3(10) 3_645 .
P1 Fe1 N1 K1 -2.6(4) . .
P1 C22 C23 K1 -85.7(5) . 3_645
P1 C22 C23 C24 -177.0(6) . .
P1 C22 C27 P3 -4.2(7) . .
P1 C22 C27 C26 178.1(7) . .
P1 C16 C21 K1 -91.1(5) . .
P1 C16 C21 C20 -169.5(7) . .
P1 C16 C17 K1 87.7(5) . .
P1 C16 C17 C18 170.0(7) . .
P1 C15 C10 P2 5.8(8) . .
P1 C15 C10 C11 -178.9(6) . .
P3 Fe1 N1 K1 107.0(2) . .
P3 C27 C26 C25 -177.6(8) . .
P2 Fe1 N1 K1 -110.0(2) . .
P2 C10 C11 C12 176.7(8) . .
C22 P1 C16 K1 -128.8(3) . .
C22 P1 C16 C21 -40.4(7) . .
C22 P1 C16 C17 149.7(6) . .
C22 P1 C15 C14 -60.9(7) . .
C22 P1 C15 C10 118.7(6) . .
C22 C23 C24 K1 97.9(6) . 3_645
C22 C23 C24 C25 -1.8(12) . .
C22 C27 C26 C25 -0.2(14) . .
C23 C22 C27 P3 175.9(5) . .
C23 C22 C27 C26 -1.8(11) . .
C23 C24 C25 C26 -0.2(15) . .
C14 C15 C10 P2 -174.5(6) . .
C14 C15 C10 C11 0.8(12) . .
C14 C13 C12 C11 2.8(15) . .
C16 P1 C22 C23 -45.7(6) . .
C16 P1 C22 C27 134.4(5) . .
C16 P1 C15 C14 43.0(7) . .
C16 P1 C15 C10 -137.3(6) . .
C16 C21 C20 C19 -0.6(14) . .
C16 C17 C18 C19 -0.2(14) . .
C21 C16 C17 K1 -82.6(6) . .
C21 C16 C17 C18 -0.3(11) . .
C21 C20 C19 C18 0.1(15) . .
C15 P1 C22 C23 57.1(6) . .
C15 P1 C22 C27 -122.7(6) . .
C15 P1 C16 K1 126.8(3) . .
C15 P1 C16 C21 -144.9(6) . .
C15 P1 C16 C17 45.3(6) . .
C15 C14 C13 K1 -93.8(7) . 3_645
C15 C14 C13 C12 0.0(12) . .
C15 C10 C11 C12 1.9(14) . .
C17 C16 C21 K1 79.1(6) . .
C17 C16 C21 C20 0.7(12) . .
C17 C18 C19 C20 0.3(15) . .
C10 C11 C12 C13 -3.8(16) . .
C27 P3 C32 C31 -177.4(7) . .
C27 P3 C32 C33 -55.1(8) . .
C27 C22 C23 K1 94.1(6) . 3_645
C27 C22 C23 C24 2.8(10) . .
C27 C26 C25 C24 1.2(16) . .
C13 C14 C15 P1 177.9(6) . .
C13 C14 C15 C10 -1.7(11) . .
C32 P3 C27 C22 146.9(6) . .
C32 P3 C27 C26 -35.6(9) . .
C5 P2 C10 C15 115.6(7) . .
C5 P2 C10 C11 -59.3(9) . .
C29 P3 C27 C22 -113.0(6) . .
C29 P3 C27 C26 64.5(8) . .
C29 P3 C32 C31 81.3(7) . .
C29 P3 C32 C33 -156.3(8) . .
C8 P2 C10 C15 -144.9(7) . .
C8 P2 C10 C11 40.2(9) . .
C1 Si1 N2 K1 64.0(15) . .
C1 Si1 N2 N1 -133.0(9) . .
C3 Si1 N2 K1 -46.2(16) . .
C3 Si1 N2 N1 116.8(10) . .
C2 Si1 N2 K1 -171.0(14) . .
C2 Si1 N2 N1 -8.0(12) . .

loop_
_twin_individual_id
_twin_individual_mass_fraction_refined
1 0.875(11)
2 0.125(11)
